data_1007068
loop_
_publ_author_name
'Eymond, S'
'Durif, A'
'Martin, C'

_publ_section_title
;
Structure cristalline du monoarseniate de nickelbaryum: Ba Ni~2~ (As
O~4~)~2~
;
_journal_coden_ASTM CHDCAQ
_journal_name_full
;
Comptes Rendus Hebdomadaires des Seances de l'Academie des Sciences,
Serie C, Sciences Chimiques (1966-)
;
_journal_page_first 1694
_journal_page_last 1696
_journal_volume 268
_journal_year 1969
_chemical_formula_structural 'Ba Ni2 (As O4)2'
_chemical_formula_sum 'As2 Ba Ni2 O8'
_chemical_name_systematic 'Barium dinickel arsenate'
_space_group_IT_number 148
_symmetry_cell_setting trigonal
_symmetry_space_group_name_Hall '-R 3'
_symmetry_space_group_name_H-M 'R -3 :H'
_cell_angle_alpha 90
_cell_angle_beta 90
_cell_angle_gamma 120
_cell_formula_units_Z 3
_cell_length_a 4.945(5)
_cell_length_b 4.945(5)
_cell_length_c 23.61(2)
_cell_volume 500.0
_refine_ls_R_factor_all 0.106
_cod_original_sg_symbol_H-M 'R -3 H'
_cod_database_code 1007068

loop_
_symmetry_equiv_pos_as_xyz
x,y,z
-y,x-y,z
y-x,-x,z
-x,-y,-z
y,y-x,-z
x-y,x,-z
1/3+x,2/3+y,2/3+z
2/3+x,1/3+y,1/3+z
1/3-y,2/3+x-y,2/3+z
2/3-y,1/3+x-y,1/3+z
1/3-x+y,2/3-x,2/3+z
2/3-x+y,1/3-x,1/3+z
1/3-x,2/3-y,2/3-z
2/3-x,1/3-y,1/3-z
1/3+y,2/3-x+y,2/3-z
2/3+y,1/3-x+y,1/3-z
1/3+x-y,2/3+x,2/3-z
2/3+x-y,1/3+x,1/3-z

loop_
_atom_site_label
_atom_site_type_symbol
_atom_site_symmetry_multiplicity
_atom_site_Wyckoff_symbol
_atom_site_fract_x
_atom_site_fract_y
_atom_site_fract_z
_atom_site_occupancy
_atom_site_attached_hydrogens
_atom_site_calc_flag
Ba1 Ba2+ 3 a 0. 0. 0. 1. 0 d
As1 As5+ 6 c 0. 0. 0.427 1. 0 d
Ni1 Ni2+ 6 c 0. 0. 0.167 1. 0 d
O1 O2- 6 c 0. 0. 0.355 1. 0 d
O2 O2- 18 f 0.328 0.328 0.113 1. 0 d

loop_
_atom_type_symbol
_atom_type_oxidation_number
Ba2+ 2.000
As5+ 5.000
Ni2+ 2.000
O2- -2.000
